data_7717398
loop_
_publ_author_name
'Geoghegan, Blaise L.'
'Koutsoukos, Spyridon'
'Phonsri, Wasinee'
'Murray, Keith S.'
'Cragg, Peter J.'
'Dymond, Marcus K.'
'Gass, Ian A.'

_publ_section_title
;
 Crystalline bilayer formation in homoleptic low-spin Fe(II) compounds
 with alkyl chain substituents.
;
_journal_issue 46
_journal_name_full 'Dalton transactions (Cambridge, England : 2003)'
_journal_page_first 18698
_journal_page_last 18710
_journal_paper_doi 10.1039/d4dt02667e
_journal_volume 53
_journal_year 2024
_chemical_formula_moiety 'C30 H38 Fe N6, 2(B F4)'
_chemical_formula_sum 'C30 H38 B2 F8 Fe N6'
_chemical_formula_weight 712.16
_space_group_crystal_system monoclinic
_space_group_IT_number 14
_space_group_name_Hall '-P 2yn'
_space_group_name_H-M_alt 'P 1 21/n 1'
_symmetry_Int_Tables_number 14
_audit_creation_date 2017-07-31
_audit_creation_method
;
Olex2 1.2
(compiled 2017.07.20 svn.r3457 for OlexSys, GUI svn.r5370)
;
_audit_update_record
;
2024-09-09 deposited with the CCDC.	2024-10-28 downloaded from the CCDC.
;
_cell_angle_alpha 90
_cell_angle_beta 95.377(3)
_cell_angle_gamma 90
_cell_formula_units_Z 4
_cell_length_a 9.6481(3)
_cell_length_b 18.3359(4)
_cell_length_c 18.2408(5)
_cell_measurement_reflns_used 23099
_cell_measurement_temperature 100
_cell_measurement_theta_max 27.5480
_cell_measurement_theta_min 2.2300
_cell_volume 3212.72(15)
_computing_cell_refinement 'CrysAlisPro 1.171.38.43 (Rigaku OD, 2015)'
_computing_data_collection 'CrysAlisPro 1.171.38.43 (Rigaku OD, 2015)'
_computing_data_reduction 'CrysAlisPro 1.171.38.43 (Rigaku OD, 2015)'
_computing_molecular_graphics 'Olex2 (Dolomanov et al., 2009)'
_computing_publication_material 'Olex2 (Dolomanov et al., 2009)'
_computing_structure_refinement 'olex2.refine (Bourhis et al., 2015)'
_diffrn_ambient_temperature 100.0
_diffrn_detector 'CCD plate'
_diffrn_measured_fraction_theta_full 0.9923
_diffrn_measured_fraction_theta_max 0.9923
_diffrn_measurement_details
;
List of Runs (angles in degrees, time in seconds):

  # Type    Start    End  Width  t~exp~   \w     \q     \k     \f   Frames
#--------------------------------------------------------------------------
  1  \w    -79.00  23.00   1.00    8.00    --  -13.00 -72.00 -90.00  102
  2  \w    -29.00  69.00   1.00    8.00    --  -13.00  72.00  30.00   98
  3  \w    -63.00  23.00   1.00    8.00    --  -13.00 -72.00  90.00   86
  4  \w    -80.00  -8.00   1.00    8.00    --  -13.00   0.00 -90.00   72
  5  \w    -35.00 -15.00   1.00    8.00    --  -13.00 -72.00-180.00   20
  6  \w    -49.00  77.00   1.00    8.00    --  -13.00  72.00 -90.00  126
  7  \w    -86.00 -23.00   1.00    8.00    --  -13.00 -54.00 150.00   63
;
_diffrn_measurement_device 'abstract diffractometer'
_diffrn_measurement_device_type 'dtrek-CrysAlisPro-abstract goniometer imported rigaku-d*trek images'
_diffrn_measurement_method '\w scans'
_diffrn_orient_matrix_type 'CrysAlisPro convention (1999,Acta A55,543-557)'
_diffrn_orient_matrix_UB_11 0.0497805000
_diffrn_orient_matrix_UB_12 -0.0285968000
_diffrn_orient_matrix_UB_13 0.0037152000
_diffrn_orient_matrix_UB_21 0.0502329000
_diffrn_orient_matrix_UB_22 0.0232631000
_diffrn_orient_matrix_UB_23 -0.0137861000
_diffrn_orient_matrix_UB_31 0.0214326000
_diffrn_orient_matrix_UB_32 0.0117389000
_diffrn_orient_matrix_UB_33 0.0363190000
_diffrn_radiation_monochromator graphite
_diffrn_radiation_probe x-ray
_diffrn_radiation_type 'Mo K\a'
_diffrn_radiation_wavelength 0.71073
_diffrn_reflns_av_R_equivalents 0.0575
_diffrn_reflns_av_unetI/netI 0.0465
_diffrn_reflns_limit_h_max 12
_diffrn_reflns_limit_h_min -11
_diffrn_reflns_limit_k_max 23
_diffrn_reflns_limit_k_min -23
_diffrn_reflns_limit_l_max 23
_diffrn_reflns_limit_l_min -23
_diffrn_reflns_number 37793
_diffrn_reflns_theta_full 27.5000
_diffrn_reflns_theta_max 27.48
_diffrn_reflns_theta_min 2.39
_diffrn_source 'fine-focus sealed X-ray tube'
_diffrn_source_type 'Enhance (Mo) X-ray Source'
_exptl_absorpt_coefficient_mu 0.548
_exptl_absorpt_correction_T_max 1.00000
_exptl_absorpt_correction_T_min 0.74551
_exptl_absorpt_correction_type multi-scan
_exptl_absorpt_process_details
;
CrysAlisPro 1.171.38.43 (Rigaku Oxford Diffraction, 2015)
Empirical absorption correction using spherical harmonics,
 implemented in SCALE3 ABSPACK scaling algorithm.
;
_exptl_crystal_colour red
_exptl_crystal_colour_primary red
_exptl_crystal_density_diffrn 1.4722
_exptl_crystal_description block
_exptl_crystal_F_000 1474.2917
_exptl_crystal_recrystallization_method 'Slow evaporation of the solvent'
_exptl_crystal_size_max 0.11
_exptl_crystal_size_mid 0.08
_exptl_crystal_size_min 0.04
_refine_diff_density_max 0.9091
_refine_diff_density_min -0.5715
_refine_diff_density_rms 0.1105
_refine_ls_d_res_high 0.7701
_refine_ls_d_res_low 8.5088
_refine_ls_goodness_of_fit_ref 1.0449
_refine_ls_hydrogen_treatment constr
_refine_ls_matrix_type full
_refine_ls_number_constraints 66
_refine_ls_number_parameters 444
_refine_ls_number_reflns 7315
_refine_ls_number_restraints 0
_refine_ls_restrained_S_all 1.0449
_refine_ls_R_factor_all 0.0661
_refine_ls_R_factor_gt 0.0459
_refine_ls_shift/su_max 0.0000
_refine_ls_shift/su_mean 0.0000
_refine_ls_structure_factor_coef Fsqd
_refine_ls_weighting_details 'w=1/[\s^2^(Fo^2^)+(0.0443P)^2^+2.8891P] where P=(Fo^2^+2Fc^2^)/3'
_refine_ls_weighting_scheme calc
_refine_ls_wR_factor_gt 0.1019
_refine_ls_wR_factor_ref 0.1102
_reflns_Friedel_coverage 0.0
_reflns_limit_h_max 10
_reflns_limit_h_min -12
_reflns_limit_k_max 23
_reflns_limit_k_min 0
_reflns_limit_l_max 23
_reflns_limit_l_min -9
_reflns_number_gt 5769
_reflns_number_total 7315
_reflns_threshold_expression I>=2u(I)
_cod_data_source_file d4dt02667e2.cif
_cod_data_source_block 1C4
_cod_depositor_comments 'Adding full bibliography for 7717398--7717404.cif.'
_cod_database_code 7717398
_oxdiff_exptl_absorpt_empirical_full_min 0.348
_oxdiff_exptl_absorpt_empirical_full_max 3.425
_oxdiff_exptl_absorpt_empirical_details
;
Empirical correction (ABSPACK) includes:
- Absorption correction using spherical harmonics
- Frame scaling
- Detector area scaling
;
_olex2_refinement_description
;
1. Fixed Uiso
 At 1.2 times of:
  All C(H) groups, All C(H,H) groups, All N(H) groups
 At 1.5 times of:
  All C(H,H,H) groups
2. Others
 Fixed Sof: F4(0.72) F4'(0.28) B1(0.72) B1'(0.28)
3.a Ternary CH refined with riding coordinates:
 N3(H3), N6(H6), C6(H6a), C21(H21)
3.b Secondary CH2 refined with riding coordinates:
 C12(H12a,H12b), C13(H13a,H13b), C14(H14a,H14b), C27(H27a,H27b), C28(H28a,
 H28b), C29(H29a,H29b)
3.c Aromatic/amide H refined with riding coordinates:
 C1(H1), C2(H2), C3(H3a), C4(H4), C8(H8), C9(H9), C10(H10), C11(H11), C16(H16),
  C17(H17), C18(H18), C19(H19), C23(H23), C24(H24), C25(H25), C26(H26)
3.d Idealised Me refined as rotating group:
 C15(H15a,H15b,H15c), C30(H30a,H30b,H30c)
;
_olex2_submission_special_instructions 'No special instructions were received'

loop_
_space_group_symop_id
_space_group_symop_operation_xyz
1 x,y,z
2 -x+1/2,y+1/2,-z+1/2
3 -x,-y,-z
4 x-1/2,-y-1/2,z-1/2

loop_
_atom_site_label
_atom_site_type_symbol
_atom_site_fract_x
_atom_site_fract_y
_atom_site_fract_z
_atom_site_U_iso_or_equiv
_atom_site_adp_type
_atom_site_occupancy
_atom_site_refinement_flags_posn
_atom_site_disorder_group
Fe1 Fe 0.44888(3) 0.291680(15) 0.151898(17) 0.01511(9) Uani 1.000000 . .
F5 F 0.1226(2) 0.47003(9) 0.32800(10) 0.0520(5) Uani 1.000000 . .
F6 F 0.06399(19) 0.37315(8) 0.25337(13) 0.0580(6) Uani 1.000000 . .
F7 F 0.0285(2) 0.48914(10) 0.21207(10) 0.0577(5) Uani 1.000000 . .
F8 F -0.1041(2) 0.44364(10) 0.29661(14) 0.0690(7) Uani 1.000000 . .
N1 N 0.51361(19) 0.21813(9) 0.08437(10) 0.0169(4) Uani 1.000000 . .
N2 N 0.60279(19) 0.25881(9) 0.22394(10) 0.0175(4) Uani 1.000000 . .
N3 N 0.35535(19) 0.20222(9) 0.19260(10) 0.0166(4) Uani 1.000000 . .
H3 H 0.34287(19) 0.21172(9) 0.24163(10) 0.0199(5) Uiso 1.000000 R .
N4 N 0.55068(19) 0.37697(9) 0.12182(10) 0.0167(4) Uani 1.000000 . .
N5 N 0.29359(19) 0.32288(9) 0.07961(10) 0.0176(4) Uani 1.000000 . .
N6 N 0.3599(2) 0.36951(9) 0.21466(10) 0.0185(4) Uani 1.000000 . .
H6 H 0.2730(2) 0.35239(9) 0.22477(10) 0.0222(5) Uiso 1.000000 R .
C1 C 0.5488(2) 0.22632(12) 0.01517(12) 0.0196(5) Uani 1.000000 . .
H1 H 0.5488(2) 0.27389(12) -0.00548(12) 0.0235(6) Uiso 1.000000 R .
C2 C 0.5850(3) 0.16752(13) -0.02703(13) 0.0243(5) Uani 1.000000 . .
H2 H 0.6094(3) 0.17475(13) -0.07578(13) 0.0292(6) Uiso 1.000000 R .
C3 C 0.5852(3) 0.09805(12) 0.00307(14) 0.0253(5) Uani 1.000000 . .
H3a H 0.6097(3) 0.05714(12) -0.02496(14) 0.0304(6) Uiso 1.000000 R .
C4 C 0.5495(2) 0.08870(12) 0.07411(13) 0.0214(5) Uani 1.000000 . .
H4 H 0.5494(2) 0.04158(12) 0.09575(13) 0.0257(6) Uiso 1.000000 R .
C5 C 0.5137(2) 0.14998(11) 0.11314(12) 0.0165(4) Uani 1.000000 . .
C6 C 0.4758(2) 0.15061(11) 0.19160(12) 0.0174(4) Uani 1.000000 . .
H6a H 0.4542(2) 0.10085(11) 0.20988(12) 0.0209(5) Uiso 1.000000 R .
C7 C 0.5958(2) 0.18630(11) 0.23710(12) 0.0177(5) Uani 1.000000 . .
C8 C 0.6930(2) 0.14951(12) 0.28365(13) 0.0222(5) Uani 1.000000 . .
H8 H 0.6835(2) 0.09874(12) 0.29233(13) 0.0267(6) Uiso 1.000000 R .
C9 C 0.8047(3) 0.18832(13) 0.31750(13) 0.0252(5) Uani 1.000000 . .
H9 H 0.8734(3) 0.16450(13) 0.34970(13) 0.0302(6) Uiso 1.000000 R .
C10 C 0.8146(3) 0.26229(13) 0.30364(13) 0.0253(5) Uani 1.000000 . .
H10 H 0.8909(3) 0.28970(13) 0.32584(13) 0.0303(6) Uiso 1.000000 R .
C11 C 0.7124(2) 0.29592(12) 0.25720(12) 0.0206(5) Uani 1.000000 . .
H11 H 0.7195(2) 0.34679(12) 0.24836(12) 0.0247(6) Uiso 1.000000 R .
C12 C 0.2244(2) 0.16787(12) 0.15837(13) 0.0191(5) Uani 1.000000 . .
H12a H 0.2276(2) 0.16543(12) 0.10434(13) 0.0230(6) Uiso 1.000000 R .
H12b H 0.2176(2) 0.11741(12) 0.17700(13) 0.0230(6) Uiso 1.000000 R .
C13 C 0.0963(2) 0.21101(12) 0.17579(13) 0.0223(5) Uani 1.000000 . .
H13a H 0.0890(2) 0.20967(12) 0.22955(13) 0.0267(6) Uiso 1.000000 R .
H13b H 0.1077(2) 0.26256(12) 0.16140(13) 0.0267(6) Uiso 1.000000 R .
C14 C -0.0387(3) 0.18095(14) 0.13572(15) 0.0304(6) Uani 1.000000 . .
H14a H -0.1184(3) 0.20877(14) 0.15177(15) 0.0365(7) Uiso 1.000000 R .
H14b H -0.0366(3) 0.18895(14) 0.08215(15) 0.0365(7) Uiso 1.000000 R .
C15 C -0.0619(3) 0.10040(15) 0.1493(2) 0.0488(9) Uani 1.000000 . .
H15a H 0.0082(15) 0.07177(17) 0.1264(11) 0.0731(13) Uiso 1.000000 GR .
H15b H -0.054(2) 0.0910(3) 0.2024(2) 0.0731(13) Uiso 1.000000 GR .
H15c H -0.1551(10) 0.0864(3) 0.1278(11) 0.0731(13) Uiso 1.000000 GR .
C16 C 0.6788(2) 0.38136(12) 0.09844(12) 0.0203(5) Uani 1.000000 . .
H16 H 0.7302(2) 0.33775(12) 0.09348(12) 0.0243(6) Uiso 1.000000 R .
C17 C 0.7380(3) 0.44725(12) 0.08141(13) 0.0239(5) Uani 1.000000 . .
H17 H 0.8288(3) 0.44871(12) 0.06529(13) 0.0287(6) Uiso 1.000000 R .
C18 C 0.6633(2) 0.51103(12) 0.08815(13) 0.0229(5) Uani 1.000000 . .
H18 H 0.7018(2) 0.55669(12) 0.07612(13) 0.0275(6) Uiso 1.000000 R .
C19 C 0.5319(2) 0.50754(12) 0.11258(13) 0.0204(5) Uani 1.000000 . .
H19 H 0.4789(2) 0.55061(12) 0.11770(13) 0.0245(6) Uiso 1.000000 R .
C20 C 0.4794(2) 0.44008(11) 0.12935(12) 0.0169(4) Uani 1.000000 . .
C21 C 0.3377(2) 0.42637(11) 0.15570(12) 0.0170(4) Uani 1.000000 . .
H21 H 0.2945(2) 0.47182(11) 0.17357(12) 0.0204(5) Uiso 1.000000 R .
C22 C 0.2489(2) 0.39081(11) 0.09356(13) 0.0180(5) Uani 1.000000 . .
C23 C 0.1375(2) 0.42355(12) 0.05311(14) 0.0221(5) Uani 1.000000 . .
H23 H 0.1073(2) 0.47098(12) 0.06532(14) 0.0265(6) Uiso 1.000000 R .
C24 C 0.0710(3) 0.38563(13) -0.00550(14) 0.0255(5) Uani 1.000000 . .
H24 H -0.0063(3) 0.40654(13) -0.03416(14) 0.0306(6) Uiso 1.000000 R .
C25 C 0.1184(3) 0.31662(12) -0.02201(13) 0.0238(5) Uani 1.000000 . .
H25 H 0.0751(3) 0.29006(12) -0.06262(13) 0.0285(6) Uiso 1.000000 R .
C26 C 0.2295(2) 0.28705(12) 0.02151(12) 0.0195(5) Uani 1.000000 . .
H26 H 0.2617(2) 0.23983(12) 0.01001(12) 0.0234(5) Uiso 1.000000 R .
C27 C 0.4284(3) 0.40237(12) 0.28356(12) 0.0231(5) Uani 1.000000 . .
H27a H 0.5272(3) 0.41283(12) 0.27700(12) 0.0278(6) Uiso 1.000000 R .
H27b H 0.3822(3) 0.44909(12) 0.29347(12) 0.0278(6) Uiso 1.000000 R .
C28 C 0.4207(3) 0.35156(13) 0.34881(13) 0.0283(6) Uani 1.000000 . .
H28a H 0.3232(3) 0.33553(13) 0.35078(13) 0.0340(7) Uiso 1.000000 R .
H28b H 0.4778(3) 0.30772(13) 0.34172(13) 0.0340(7) Uiso 1.000000 R .
C29 C 0.4721(3) 0.38779(16) 0.42218(15) 0.0412(7) Uani 1.000000 . .
H29a H 0.4201(3) 0.43381(16) 0.42701(15) 0.0494(9) Uiso 1.000000 R .
H29b H 0.4507(3) 0.35528(16) 0.46296(15) 0.0494(9) Uiso 1.000000 R .
C30 C 0.6280(4) 0.40462(16) 0.43024(16) 0.0457(8) Uani 1.000000 . .
H30a H 0.6498(5) 0.4382(9) 0.3912(7) 0.0685(12) Uiso 1.000000 GR .
H30b H 0.6535(5) 0.4271(11) 0.4783(5) 0.0685(12) Uiso 1.000000 GR .
H30c H 0.6806(4) 0.3593(2) 0.4264(12) 0.0685(12) Uiso 1.000000 GR .
B2 B 0.0255(3) 0.44343(15) 0.2724(2) 0.0344(7) Uani 1.000000 . .
F1 F 0.35543(16) 0.17666(8) 0.34773(8) 0.0351(4) Uani 1.000000 . .
F2 F 0.25951(17) 0.08987(8) 0.41532(10) 0.0447(4) Uani 1.000000 . .
F3 F 0.12680(17) 0.18564(9) 0.37105(9) 0.0433(4) Uani 1.000000 . .
F4 F 0.2996(2) 0.20087(10) 0.46149(10) 0.0268(4) Uani 0.720000 . 1
F4' F 0.1902(6) 0.1004(2) 0.3050(3) 0.0318(12) Uani 0.280000 . 2
B1 B 0.2586(4) 0.1626(2) 0.3975(3) 0.0205(8) Uani 0.720000 . 1
B1' B 0.2354(12) 0.1424(6) 0.3650(7) 0.024(2) Uani 0.280000 . 2

loop_
_atom_site_aniso_label
_atom_site_aniso_U_11
_atom_site_aniso_U_22
_atom_site_aniso_U_33
_atom_site_aniso_U_12
_atom_site_aniso_U_13
_atom_site_aniso_U_23
Fe1 0.01742(17) 0.01507(14) 0.01299(16) 0.00038(12) 0.00219(12) -0.00017(12)
F5 0.0564(12) 0.0487(10) 0.0501(11) 0.0099(9) 0.0015(9) -0.0088(9)
F6 0.0550(12) 0.0258(8) 0.1005(16) -0.0071(7) 0.0457(11) -0.0197(9)
F7 0.0867(15) 0.0469(10) 0.0404(11) -0.0048(10) 0.0107(10) -0.0033(8)
F8 0.0495(12) 0.0481(10) 0.1175(19) -0.0139(9) 0.0507(12) -0.0364(11)
N1 0.0184(10) 0.0185(8) 0.0136(9) 0.0015(7) 0.0003(7) 0.0008(7)
N2 0.0193(10) 0.0200(8) 0.0135(9) -0.0016(7) 0.0024(8) -0.0003(7)
N3 0.0166(10) 0.0181(8) 0.0151(9) -0.0009(7) 0.0017(7) -0.0010(7)
N4 0.0172(10) 0.0196(8) 0.0135(9) 0.0002(7) 0.0022(7) -0.0003(7)
N5 0.0172(10) 0.0169(8) 0.0190(10) -0.0011(7) 0.0038(8) 0.0011(7)
N6 0.0205(10) 0.0201(8) 0.0155(10) -0.0029(7) 0.0049(8) -0.0006(7)
C1 0.0208(12) 0.0228(10) 0.0152(11) 0.0025(8) 0.0023(9) 0.0019(8)
C2 0.0261(13) 0.0316(12) 0.0159(12) 0.0010(10) 0.0050(10) -0.0029(9)
C3 0.0271(13) 0.0245(11) 0.0245(13) 0.0020(10) 0.0030(10) -0.0080(10)
C4 0.0207(13) 0.0197(10) 0.0235(13) 0.0010(9) 0.0001(10) -0.0022(9)
C5 0.0148(11) 0.0184(10) 0.0156(11) 0.0007(8) -0.0021(9) -0.0003(8)
C6 0.0201(12) 0.0162(9) 0.0157(11) 0.0012(8) 0.0005(9) 0.0016(8)
C7 0.0197(12) 0.0223(10) 0.0112(11) -0.0010(8) 0.0021(9) 0.0007(8)
C8 0.0241(13) 0.0238(11) 0.0183(12) -0.0007(9) -0.0004(10) 0.0052(9)
C9 0.0223(13) 0.0335(12) 0.0188(12) 0.0011(10) -0.0029(10) 0.0065(10)
C10 0.0208(13) 0.0334(12) 0.0208(13) -0.0054(10) -0.0021(10) -0.0007(10)
C11 0.0223(12) 0.0235(11) 0.0160(11) -0.0048(9) 0.0018(9) -0.0015(9)
C12 0.0170(12) 0.0228(10) 0.0173(12) -0.0023(8) 0.0002(9) -0.0031(9)
C13 0.0201(12) 0.0257(11) 0.0213(12) -0.0005(9) 0.0029(9) -0.0029(9)
C14 0.0202(13) 0.0390(13) 0.0314(15) 0.0015(10) -0.0013(11) -0.0102(11)
C15 0.0203(15) 0.0380(15) 0.088(3) -0.0064(12) 0.0027(15) -0.0141(16)
C16 0.0194(12) 0.0255(11) 0.0163(12) 0.0021(9) 0.0042(9) -0.0002(9)
C17 0.0189(12) 0.0310(12) 0.0224(13) -0.0045(9) 0.0054(10) -0.0016(10)
C18 0.0264(13) 0.0227(11) 0.0201(12) -0.0073(9) 0.0042(10) -0.0005(9)
C19 0.0220(12) 0.0192(10) 0.0198(12) -0.0020(9) 0.0003(9) -0.0007(9)
C20 0.0180(12) 0.0201(10) 0.0124(11) -0.0001(8) 0.0001(9) -0.0020(8)
C21 0.0179(12) 0.0155(9) 0.0177(11) 0.0005(8) 0.0024(9) 0.0003(8)
C22 0.0169(12) 0.0187(10) 0.0188(12) -0.0013(8) 0.0041(9) 0.0013(8)
C23 0.0178(12) 0.0199(10) 0.0286(13) 0.0012(8) 0.0027(10) 0.0029(9)
C24 0.0201(13) 0.0283(12) 0.0275(14) -0.0007(9) -0.0013(10) 0.0047(10)
C25 0.0254(13) 0.0267(11) 0.0185(12) -0.0029(9) -0.0017(10) -0.0015(9)
C26 0.0219(12) 0.0210(10) 0.0157(11) 0.0008(9) 0.0016(9) -0.0012(9)
C27 0.0315(14) 0.0227(11) 0.0152(12) -0.0025(9) 0.0023(10) -0.0039(9)
C28 0.0355(15) 0.0301(12) 0.0196(13) -0.0048(10) 0.0032(11) 0.0050(10)
C29 0.066(2) 0.0412(15) 0.0162(14) 0.0017(14) 0.0055(13) 0.0012(11)
C30 0.066(2) 0.0417(16) 0.0259(16) 0.0008(14) -0.0137(15) -0.0015(12)
B2 0.0358(18) 0.0195(12) 0.050(2) -0.0042(12) 0.0181(15) -0.0074(13)
F1 0.0358(9) 0.0471(9) 0.0230(8) -0.0086(7) 0.0066(7) 0.0056(7)
F2 0.0376(10) 0.0419(9) 0.0520(11) -0.0111(7) -0.0095(8) 0.0191(8)
F3 0.0322(9) 0.0560(10) 0.0397(10) 0.0135(7) -0.0074(8) -0.0075(8)
F4 0.0222(10) 0.0360(10) 0.0217(10) 0.0027(8) 0.0001(8) -0.0080(8)
F4' 0.054(4) 0.023(2) 0.018(3) -0.010(2) -0.003(2) -0.0007(19)
B1 0.021(2) 0.025(2) 0.015(2) -0.0007(16) -0.0006(18) 0.0004(17)
B1' 0.026(6) 0.032(6) 0.013(6) -0.008(5) 0.001(5) 0.002(5)

loop_
_atom_type_symbol
_atom_type_scat_dispersion_real
_atom_type_scat_dispersion_imag
_atom_type_scat_Cromer_Mann_a1
_atom_type_scat_Cromer_Mann_a2
_atom_type_scat_Cromer_Mann_a3
_atom_type_scat_Cromer_Mann_a4
_atom_type_scat_Cromer_Mann_b1
_atom_type_scat_Cromer_Mann_b2
_atom_type_scat_Cromer_Mann_b3
_atom_type_scat_Cromer_Mann_b4
_atom_type_scat_Cromer_Mann_c
_atom_type_scat_source
_atom_type_scat_dispersion_source
C 0.00347 0.00161 2.31000 1.02000 1.58860 0.86500 20.84390 10.20750 0.56870 51.65120 0.215599998832 'International Tables Volume C Table 6.1.1.4 (pp. 500-502)' 'Henke, Gullikson and Davis, At. Data and Nucl. Data Tables, 1993, 54, 2'
B 0.00141 0.00067 2.05450 1.33260 1.09790 0.70680 23.21850 1.02100 60.34980 0.14030 -0.193200007081 'International Tables Volume C Table 6.1.1.4 (pp. 500-502)' 'Henke, Gullikson and Davis, At. Data and Nucl. Data Tables, 1993, 54, 2'
F 0.01794 0.01033 3.53920 2.64120 1.51700 1.02430 10.28250 4.29440 0.26150 26.14760 0.277599990368 'International Tables Volume C Table 6.1.1.4 (pp. 500-502)' 'Henke, Gullikson and Davis, At. Data and Nucl. Data Tables, 1993, 54, 2'
H 0.00000 0.00000 0.49300 0.32291 0.14019 0.04081 10.51090 26.12570 3.14236 57.79970 0.0030380000826 'International Tables Volume C Table 6.1.1.4 (pp. 500-502)' 'Henke, Gullikson and Davis, At. Data and Nucl. Data Tables, 1993, 54, 2'
N 0.00653 0.00323 12.21260 3.13220 2.01250 1.16630 0.00570 9.89330 28.99750 0.58260 -11.5290002823 'International Tables Volume C Table 6.1.1.4 (pp. 500-502)' 'Henke, Gullikson and Davis, At. Data and Nucl. Data Tables, 1993, 54, 2'
Fe 0.35822 0.84933 11.76950 7.35730 3.52220 2.30450 4.76110 0.30720 15.35350 76.88050 1.03690004349 'International Tables Volume C Table 6.1.1.4 (pp. 500-502)' 'Henke, Gullikson and Davis, At. Data and Nucl. Data Tables, 1993, 54, 2'

loop_
_geom_angle_atom_site_label_1
_geom_angle_atom_site_label_2
_geom_angle_atom_site_label_3
_geom_angle
_geom_angle_site_symmetry_1
_geom_angle_site_symmetry_3
_geom_angle_publ_flag
N2 Fe1 N1 86.82(7) . . ?
N3 Fe1 N1 81.62(7) . . ?
N3 Fe1 N2 81.03(7) . . ?
N4 Fe1 N1 100.11(8) . . ?
N4 Fe1 N2 93.70(7) . . ?
N4 Fe1 N3 174.38(7) . . ?
N5 Fe1 N1 92.62(7) . . ?
N5 Fe1 N2 179.04(7) . . ?
N5 Fe1 N3 98.11(7) . . ?
N5 Fe1 N4 87.18(7) . . ?
N6 Fe1 N1 173.33(7) . . ?
N6 Fe1 N2 99.62(7) . . ?
N6 Fe1 N3 97.61(7) . . ?
N6 Fe1 N4 81.29(7) . . ?
N6 Fe1 N5 80.91(7) . . ?
C1 N1 Fe1 129.31(14) . . ?
C5 N1 Fe1 112.22(15) . . ?
C5 N1 C1 118.36(19) . . ?
C7 N2 Fe1 111.67(14) . . ?
C11 N2 Fe1 130.55(15) . . ?
C11 N2 C7 117.68(19) . . ?
H3 N3 Fe1 107.46(5) . . ?
C6 N3 Fe1 97.63(12) . . ?
C6 N3 H3 107.46(11) . . ?
C12 N3 Fe1 124.80(14) . . ?
C12 N3 H3 107.46(11) . . ?
C12 N3 C6 110.76(16) . . ?
C16 N4 Fe1 129.60(15) . . ?
C20 N4 Fe1 112.40(15) . . ?
C20 N4 C16 117.94(18) . . ?
C22 N5 Fe1 112.05(14) . . ?
C26 N5 Fe1 130.11(15) . . ?
C26 N5 C22 117.84(19) . . ?
H6 N6 Fe1 107.82(5) . . ?
C21 N6 Fe1 97.00(13) . . ?
C21 N6 H6 107.82(11) . . ?
C27 N6 Fe1 124.87(15) . . ?
C27 N6 H6 107.82(12) . . ?
C27 N6 C21 110.24(16) . . ?
H1 C1 N1 118.93(12) . . ?
C2 C1 N1 122.1(2) . . ?
C2 C1 H1 118.93(14) . . ?
H2 C2 C1 120.51(14) . . ?
C3 C2 C1 119.0(2) . . ?
C3 C2 H2 120.51(14) . . ?
H3a C3 C2 120.20(14) . . ?
C4 C3 C2 119.6(2) . . ?
C4 C3 H3a 120.20(13) . . ?
H4 C4 C3 120.81(13) . . ?
C5 C4 C3 118.4(2) . . ?
C5 C4 H4 120.81(13) . . ?
C4 C5 N1 122.5(2) . . ?
C6 C5 N1 111.63(18) . . ?
C6 C5 C4 125.81(19) . . ?
C5 C6 N3 105.82(17) . . ?
H6a C6 N3 112.67(11) . . ?
H6a C6 C5 112.67(11) . . ?
C7 C6 N3 105.95(16) . . ?
C7 C6 C5 106.48(18) . . ?
C7 C6 H6a 112.67(11) . . ?
C6 C7 N2 112.16(18) . . ?
C8 C7 N2 123.1(2) . . ?
C8 C7 C6 124.61(19) . . ?
H8 C8 C7 120.73(13) . . ?
C9 C8 C7 118.5(2) . . ?
C9 C8 H8 120.73(13) . . ?
H9 C9 C8 120.49(13) . . ?
C10 C9 C8 119.0(2) . . ?
C10 C9 H9 120.49(14) . . ?
H10 C10 C9 120.28(14) . . ?
C11 C10 C9 119.4(2) . . ?
C11 C10 H10 120.28(13) . . ?
C10 C11 N2 122.2(2) . . ?
H11 C11 N2 118.91(12) . . ?
H11 C11 C10 118.91(13) . . ?
H12a C12 N3 109.36(12) . . ?
H12b C12 N3 109.36(11) . . ?
H12b C12 H12a 108.0 . . ?
C13 C12 N3 111.35(17) . . ?
C13 C12 H12a 109.36(13) . . ?
C13 C12 H12b 109.36(12) . . ?
H13a C13 C12 109.10(13) . . ?
H13b C13 C12 109.10(12) . . ?
H13b C13 H13a 107.8 . . ?
C14 C13 C12 112.49(19) . . ?
C14 C13 H13a 109.10(14) . . ?
C14 C13 H13b 109.10(13) . . ?
H14a C14 C13 108.80(13) . . ?
H14b C14 C13 108.80(14) . . ?
H14b C14 H14a 107.7 . . ?
C15 C14 C13 113.8(2) . . ?
C15 C14 H14a 108.80(15) . . ?
C15 C14 H14b 108.80(18) . . ?
H15a C15 C14 109.5 . . ?
H15b C15 C14 109.5 . . ?
H15b C15 H15a 109.5 . . ?
H15c C15 C14 109.5 . . ?
H15c C15 H15a 109.5 . . ?
H15c C15 H15b 109.5 . . ?
H16 C16 N4 118.88(12) . . ?
C17 C16 N4 122.2(2) . . ?
C17 C16 H16 118.88(14) . . ?
H17 C17 C16 120.40(14) . . ?
C18 C17 C16 119.2(2) . . ?
C18 C17 H17 120.40(14) . . ?
H18 C18 C17 120.35(14) . . ?
C19 C18 C17 119.3(2) . . ?
C19 C18 H18 120.35(13) . . ?
H19 C19 C18 120.71(13) . . ?
C20 C19 C18 118.6(2) . . ?
C20 C19 H19 120.71(14) . . ?
C19 C20 N4 122.7(2) . . ?
C21 C20 N4 111.80(18) . . ?
C21 C20 C19 125.5(2) . . ?
C20 C21 N6 105.71(17) . . ?
H21 C21 N6 112.44(11) . . ?
H21 C21 C20 112.44(11) . . ?
C22 C21 N6 105.80(16) . . ?
C22 C21 C20 107.51(18) . . ?
C22 C21 H21 112.44(11) . . ?
C21 C22 N5 111.86(18) . . ?
C23 C22 N5 123.1(2) . . ?
C23 C22 C21 124.99(19) . . ?
H23 C23 C22 120.79(13) . . ?
C24 C23 C22 118.4(2) . . ?
C24 C23 H23 120.79(13) . . ?
H24 C24 C23 120.40(13) . . ?
C25 C24 C23 119.2(2) . . ?
C25 C24 H24 120.40(14) . . ?
H25 C25 C24 120.45(14) . . ?
C26 C25 C24 119.1(2) . . ?
C26 C25 H25 120.45(13) . . ?
C25 C26 N5 122.3(2) . . ?
H26 C26 N5 118.86(12) . . ?
H26 C26 C25 118.86(13) . . ?
H27a C27 N6 109.39(12) . . ?
H27b C27 N6 109.39(11) . . ?
H27b C27 H27a 108.0 . . ?
C28 C27 N6 111.23(18) . . ?
C28 C27 H27a 109.39(14) . . ?
C28 C27 H27b 109.39(13) . . ?
H28a C28 C27 109.10(14) . . ?
H28b C28 C27 109.10(14) . . ?
H28b C28 H28a 107.8 . . ?
C29 C28 C27 112.5(2) . . ?
C29 C28 H28a 109.10(16) . . ?
C29 C28 H28b 109.10(15) . . ?
H29a C29 C28 108.77(15) . . ?
H29b C29 C28 108.77(14) . . ?
H29b C29 H29a 107.7 . . ?
C30 C29 C28 113.9(2) . . ?
C30 C29 H29a 108.77(16) . . ?
C30 C29 H29b 108.77(15) . . ?
H30a C30 C29 109.5 . . ?
H30b C30 C29 109.5 . . ?
H30b C30 H30a 109.5 . . ?
H30c C30 C29 109.5 . . ?
H30c C30 H30a 109.5 . . ?
H30c C30 H30b 109.5 . . ?
F6 B2 F5 109.0(3) . . ?
F7 B2 F5 107.5(2) . . ?
F7 B2 F6 109.6(3) . . ?
F8 B2 F5 109.6(3) . . ?
F8 B2 F6 110.9(2) . . ?
F8 B2 F7 110.1(3) . . ?
F2 B1 F1 110.3(3) . . ?
F3 B1 F1 111.7(3) . . ?
F3 B1 F2 111.4(3) . . ?
F2 B1' F1 112.9(8) . . ?
F3 B1' F1 115.7(8) . . ?
F3 B1' F2 117.5(9) . . ?

loop_
_geom_bond_atom_site_label_1
_geom_bond_atom_site_label_2
_geom_bond_distance
_geom_bond_site_symmetry_2
_geom_bond_publ_flag
Fe1 N1 1.9673(18) . ?
Fe1 N2 1.9823(18) . ?
Fe1 N3 2.0449(18) . ?
Fe1 N4 1.9525(18) . ?
Fe1 N5 1.9850(18) . ?
Fe1 N6 2.0660(18) . ?
F1 B1 1.386(5) . ?
F1 B1' 1.379(11) . ?
F2 B1 1.372(4) . ?
F2 B1' 1.337(11) . ?
F3 B1 1.384(5) . ?
F3 B1' 1.326(12) . ?
F4 B1 1.388(5) . ?
F4' B1' 1.376(14) . ?
F5 B2 1.402(4) . ?
F6 B2 1.394(3) . ?
F7 B2 1.386(4) . ?
F8 B2 1.364(4) . ?
N1 C1 1.346(3) . ?
N1 C5 1.355(3) . ?
N2 C7 1.354(3) . ?
N2 C11 1.353(3) . ?
N3 H3 0.9300 . ?
N3 C6 1.500(3) . ?
N3 C12 1.495(3) . ?
N4 C16 1.347(3) . ?
N4 C20 1.359(3) . ?
N5 C22 1.350(3) . ?
N5 C26 1.347(3) . ?
N6 H6 0.9300 . ?
N6 C21 1.499(3) . ?
N6 C27 1.491(3) . ?
C1 H1 0.9500 . ?
C1 C2 1.389(3) . ?
C2 H2 0.9500 . ?
C2 C3 1.387(3) . ?
C3 H3a 0.9500 . ?
C3 C4 1.382(3) . ?
C4 H4 0.9500 . ?
C4 C5 1.391(3) . ?
C5 C6 1.510(3) . ?
C6 H6a 1.0000 . ?
C6 C7 1.509(3) . ?
C7 C8 1.381(3) . ?
C8 H8 0.9500 . ?
C8 C9 1.388(3) . ?
C9 H9 0.9500 . ?
C9 C10 1.384(3) . ?
C10 H10 0.9500 . ?
C10 C11 1.383(3) . ?
C11 H11 0.9500 . ?
C12 H12a 0.9900 . ?
C12 H12b 0.9900 . ?
C12 C13 1.526(3) . ?
C13 H13a 0.9900 . ?
C13 H13b 0.9900 . ?
C13 C14 1.535(3) . ?
C14 H14a 0.9900 . ?
C14 H14b 0.9900 . ?
C14 C15 1.518(4) . ?
C15 H15a 0.9800 . ?
C15 H15b 0.9800 . ?
C15 H15c 0.9800 . ?
C16 H16 0.9500 . ?
C16 C17 1.384(3) . ?
C17 H17 0.9500 . ?
C17 C18 1.385(3) . ?
C18 H18 0.9500 . ?
C18 C19 1.384(3) . ?
C19 H19 0.9500 . ?
C19 C20 1.382(3) . ?
C20 C21 1.513(3) . ?
C21 H21 1.0000 . ?
C21 C22 1.504(3) . ?
C22 C23 1.383(3) . ?
C23 H23 0.9500 . ?
C23 C24 1.382(3) . ?
C24 H24 0.9500 . ?
C24 C25 1.388(3) . ?
C25 H25 0.9500 . ?
C25 C26 1.384(3) . ?
C26 H26 0.9500 . ?
C27 H27a 0.9900 . ?
C27 H27b 0.9900 . ?
C27 C28 1.519(3) . ?
C28 H28a 0.9900 . ?
C28 H28b 0.9900 . ?
C28 C29 1.534(4) . ?
C29 H29a 0.9900 . ?
C29 H29b 0.9900 . ?
C29 C30 1.529(5) . ?
C30 H30a 0.9800 . ?
C30 H30b 0.9800 . ?
C30 H30c 0.9800 . ?

loop_
_geom_hbond_atom_site_label_D
_geom_hbond_atom_site_label_H
_geom_hbond_atom_site_label_A
_geom_hbond_distance_DH
_geom_hbond_distance_HA
_geom_hbond_distance_DA
_geom_hbond_angle_DHA
_geom_hbond_site_symmetry_A
N3 H3 F1 0.9300 2.032(2) 2.868(2) 148.76(7) .
